data_7160766
loop_
_publ_author_name
'Khandare, Sopan Pralhad'
'Mandal, Arnab'
'Patra, Abhijit'
'Bates, Roderick W.'

_publ_section_title
;
 Donor acceptor phenanthrenes and benzoquinolines: synthesis by C-H
 activation and their photophysical properties.
;
_journal_issue 41
_journal_name_full 'Organic &amp; biomolecular chemistry'
_journal_page_first 9424
_journal_page_last 9429
_journal_paper_doi 10.1039/d5ob01351h
_journal_volume 23
_journal_year 2025
_chemical_formula_sum 'C14 H11 N O'
_chemical_formula_weight 209.24
_chemical_melting_point 439.0(10)
_chemical_name_systematic 8-methoxybenzo[h]quinoline
_space_group_crystal_system monoclinic
_space_group_IT_number 14
_space_group_name_Hall '-P 2yn'
_space_group_name_H-M_alt 'P 1 21/n 1'
_atom_sites_solution_hydrogens geom
_atom_sites_solution_primary dual
_audit_update_record
;
2025-04-09 deposited with the CCDC.	2025-10-02 downloaded from the CCDC.
;
_cell_angle_alpha 90
_cell_angle_beta 108.187(3)
_cell_angle_gamma 90
_cell_formula_units_Z 4
_cell_length_a 7.9787(5)
_cell_length_b 11.7412(6)
_cell_length_c 11.6996(7)
_cell_measurement_reflns_used 3907
_cell_measurement_temperature 100.(2)
_cell_measurement_theta_max 66.5877
_cell_measurement_theta_min 5.4805
_cell_volume 1041.26(11)
_computing_cell_refinement 'SAINT V8.38A (Bruker AXS Inc., 2017)'
_computing_data_collection 'APEX3 (Bruker AXS Inc., 2018)'
_computing_data_reduction 'SAINT V8.38A (Bruker AXS Inc., 2017)'
_computing_molecular_graphics 'XP (Bruker AXS Inc., 2018)'
_computing_publication_material 'APEX3 (Bruker AXS Inc., 2018)'
_computing_structure_refinement 'SHELXL-2018/3 (Sheldrick, 2018)'
_computing_structure_solution 'XT, VERSION 2014/5'
_diffrn_ambient_temperature 100.(2)
_diffrn_detector_area_resol_mean 8.3333
_diffrn_measured_fraction_theta_full 0.978
_diffrn_measured_fraction_theta_max 0.978
_diffrn_measurement_device_type 'CCD area detector'
_diffrn_measurement_method 'phi and omega scans'
_diffrn_radiation_monochromator 'Multilayer Mirror'
_diffrn_radiation_type CuK\a
_diffrn_radiation_wavelength 1.54178
_diffrn_reflns_av_R_equivalents 0.0316
_diffrn_reflns_av_unetI/netI 0.0363
_diffrn_reflns_limit_h_max 9
_diffrn_reflns_limit_h_min -8
_diffrn_reflns_limit_k_max 13
_diffrn_reflns_limit_k_min -13
_diffrn_reflns_limit_l_max 13
_diffrn_reflns_limit_l_min -13
_diffrn_reflns_number 5103
_diffrn_reflns_theta_full 66.60
_diffrn_reflns_theta_max 66.60
_diffrn_reflns_theta_min 5.48
_diffrn_source 'Incoatec Microfocus Source'
_diffrn_source_type 'Bruker Kappa Duo APEX2'
_exptl_absorpt_coefficient_mu 0.669
_exptl_absorpt_correction_T_max 0.91
_exptl_absorpt_correction_T_min 0.71
_exptl_absorpt_correction_type multi-scan
_exptl_absorpt_process_details
;
SADABS-2016/2 - Bruker AXS area detector scaling and absorption correction
;
_exptl_crystal_colour colourless
_exptl_crystal_density_diffrn 1.335
_exptl_crystal_density_method 'not measured'
_exptl_crystal_description block
_exptl_crystal_F_000 440
_exptl_crystal_recrystallization_method 'Re-crystallisation from solvent: dichloromethane'
_exptl_crystal_size_max 0.220
_exptl_crystal_size_mid 0.200
_exptl_crystal_size_min 0.140
_refine_diff_density_max 0.178
_refine_diff_density_min -0.210
_refine_ls_extinction_method none
_refine_ls_goodness_of_fit_ref 1.081
_refine_ls_hydrogen_treatment constr
_refine_ls_matrix_type full
_refine_ls_number_parameters 146
_refine_ls_number_reflns 1795
_refine_ls_number_restraints 0
_refine_ls_restrained_S_all 1.081
_refine_ls_R_factor_all 0.0417
_refine_ls_R_factor_gt 0.0388
_refine_ls_shift/su_max 0.000
_refine_ls_shift/su_mean 0.000
_refine_ls_structure_factor_coef Fsqd
_refine_ls_weighting_details 'w=1/[\s^2^(Fo^2^)+(0.0606P)^2^+0.2533P] where P=(Fo^2^+2Fc^2^)/3'
_refine_ls_weighting_scheme calc
_refine_ls_wR_factor_gt 0.1097
_refine_ls_wR_factor_ref 0.1150
_reflns_number_gt 1641
_reflns_number_total 1795
_reflns_threshold_expression 'I > 2\s(I)'
_cod_data_source_file d5ob01351h2.cif
_cod_data_source_block rb137s
_cod_depositor_comments
;
The following automatic conversions were performed:

data item '_chemical_melting_point' value '438-440' was changed to
'439.0(10)' -- the average value was taken and precision was
estimated.

data item '_exptl_absorpt_correction_type' value 'Multi-Scan' was
changed to 'multi-scan' in accordance with the
/home/data/users/saulius/crontab/automatic-downloads/rss-feeds/RSC/lib/dictionaries/cif_core.dic
dictionary named 'cif_core.dic' version 2.4.2 last updated on
2011-04-26.

Automatic conversion script
Id: cif_fix_values 8170 2020-07-09 18:12:32Z antanas 

 Adding full bibliography for 7160763--7160769.cif.
;
_cod_database_code 7160766

loop_
_space_group_symop_operation_xyz
'x, y, z'
'-x+1/2, y+1/2, -z+1/2'
'-x, -y, -z'
'x-1/2, -y-1/2, z-1/2'

loop_
_atom_site_type_symbol
_atom_site_label
_atom_site_fract_x
_atom_site_fract_y
_atom_site_fract_z
_atom_site_U_iso_or_equiv
_atom_site_adp_type
_atom_site_calc_flag
_atom_site_refinement_flags_adp
_atom_site_refinement_flags_occupancy
_atom_site_refinement_flags_posn
_atom_site_occupancy
_atom_site_disorder_assembly
_atom_site_disorder_group
C C1 0.09852(17) 0.40875(12) 0.82097(12) 0.0310(3) Uani d . . . 1 . .
H H1A 0.035593 0.480996 0.797701 0.047 Uiso calc U . R 1 . .
H H1B 0.06213 0.373164 0.885228 0.047 Uiso calc U . R 1 . .
H H1C 0.070494 0.357777 0.751205 0.047 Uiso calc U . R 1 . .
C C2 0.35641(16) 0.48553(10) 0.78707(11) 0.0218(3) Uani d . . . 1 . .
C C3 0.26388(16) 0.52473(10) 0.67374(11) 0.0220(3) Uani d . . . 1 . .
H H3 0.139976 0.513528 0.642592 0.026 Uiso calc U . R 1 . .
C C4 0.35465(16) 0.58170(9) 0.60418(10) 0.0206(3) Uani d . . . 1 . .
C C5 0.26091(16) 0.62251(10) 0.48539(11) 0.0230(3) Uani d . . . 1 . .
H H5 0.137255 0.610485 0.45365 0.028 Uiso calc U . R 1 . .
C C6 0.34582(16) 0.67769(10) 0.41812(11) 0.0232(3) Uani d . . . 1 . .
H H6 0.280608 0.70397 0.340105 0.028 Uiso calc U . R 1 . .
C C7 0.53203(16) 0.69720(10) 0.46234(11) 0.0212(3) Uani d . . . 1 . .
C C8 0.62397(17) 0.75464(10) 0.39503(11) 0.0241(3) Uani d . . . 1 . .
H H8 0.56279 0.78337 0.317268 0.029 Uiso calc U . R 1 . .
C C9 0.80338(17) 0.76885(10) 0.44283(11) 0.0255(3) Uani d . . . 1 . .
H H9 0.868537 0.806778 0.398713 0.031 Uiso calc U . R 1 . .
C C10 0.88758(16) 0.72601(11) 0.55812(11) 0.0244(3) Uani d . . . 1 . .
H H10 1.011436 0.736701 0.590732 0.029 Uiso calc U . R 1 . .
C C11 0.62914(16) 0.65703(10) 0.57807(10) 0.0204(3) Uani d . . . 1 . .
C C12 0.53796(16) 0.59911(10) 0.65054(10) 0.0202(3) Uani d . . . 1 . .
C C13 0.62800(16) 0.55848(10) 0.76760(10) 0.0218(3) Uani d . . . 1 . .
H H13 0.751721 0.569681 0.800373 0.026 Uiso calc U . R 1 . .
C C14 0.53928(17) 0.50337(10) 0.83406(11) 0.0226(3) Uani d . . . 1 . .
H H14 0.601695 0.476941 0.912571 0.027 Uiso calc U . R 1 . .
N N1 0.80632(13) 0.67155(9) 0.62493(9) 0.0228(3) Uani d . . . 1 . .
O O1 0.28399(11) 0.42960(8) 0.86286(7) 0.0267(3) Uani d . . . 1 . .

loop_
_atom_site_aniso_label
_atom_site_aniso_U_11
_atom_site_aniso_U_22
_atom_site_aniso_U_33
_atom_site_aniso_U_12
_atom_site_aniso_U_13
_atom_site_aniso_U_23
C1 0.0274(7) 0.0326(7) 0.0349(7) -0.0032(5) 0.0123(6) 0.0056(6)
C2 0.0278(6) 0.0160(6) 0.0239(6) 0.0005(5) 0.0112(5) -0.0012(5)
C3 0.0229(6) 0.0181(6) 0.0254(6) -0.0001(5) 0.0081(5) -0.0029(5)
C4 0.0262(7) 0.0142(6) 0.0218(6) 0.0021(5) 0.0080(5) -0.0024(5)
C5 0.0227(6) 0.0206(6) 0.0239(6) 0.0010(5) 0.0050(5) -0.0025(5)
C6 0.0288(7) 0.0190(6) 0.0203(6) 0.0034(5) 0.0055(5) -0.0002(5)
C7 0.0284(7) 0.0141(6) 0.0219(6) 0.0025(5) 0.0090(5) -0.0026(5)
C8 0.0334(7) 0.0173(6) 0.0226(6) 0.0022(5) 0.0101(5) -0.0004(5)
C9 0.0332(7) 0.0188(6) 0.0282(7) -0.0015(5) 0.0150(5) -0.0006(5)
C10 0.0250(6) 0.0197(6) 0.0304(7) -0.0019(5) 0.0113(5) -0.0022(5)
C11 0.0258(6) 0.0136(6) 0.0225(6) 0.0015(5) 0.0086(5) -0.0031(4)
C12 0.0254(6) 0.0139(6) 0.0219(6) 0.0020(5) 0.0081(5) -0.0027(5)
C13 0.0225(6) 0.0191(6) 0.0234(6) 0.0018(5) 0.0065(5) -0.0014(5)
C14 0.0273(6) 0.0191(6) 0.0205(6) 0.0033(5) 0.0061(5) 0.0006(4)
N1 0.0237(5) 0.0194(5) 0.0258(5) -0.0003(4) 0.0085(4) -0.0014(4)
O1 0.0275(5) 0.0281(5) 0.0261(5) -0.0024(4) 0.0107(4) 0.0046(4)

loop_
_atom_type_symbol
_atom_type_description
_atom_type_scat_dispersion_real
_atom_type_scat_dispersion_imag
_atom_type_scat_source
C C 0.0181 0.0091 'International Tables Vol C Tables 4.2.6.8 and 6.1.1.4'
H H 0.0000 0.0000 'International Tables Vol C Tables 4.2.6.8 and 6.1.1.4'
N N 0.0311 0.0180 'International Tables Vol C Tables 4.2.6.8 and 6.1.1.4'
O O 0.0492 0.0322 'International Tables Vol C Tables 4.2.6.8 and 6.1.1.4'

loop_
_geom_angle_atom_site_label_1
_geom_angle_atom_site_label_2
_geom_angle_atom_site_label_3
_geom_angle_site_symmetry_1
_geom_angle_site_symmetry_3
_geom_angle
_geom_angle_publ_flag
O1 C1 H1A . . 109.5 ?
O1 C1 H1B . . 109.5 ?
H1A C1 H1B . . 109.5 ?
O1 C1 H1C . . 109.5 ?
H1A C1 H1C . . 109.5 ?
H1B C1 H1C . . 109.5 ?
O1 C2 C3 . . 125.13(11) ?
O1 C2 C14 . . 114.52(11) ?
C3 C2 C14 . . 120.33(12) ?
C2 C3 C4 . . 119.60(11) ?
C2 C3 H3 . . 120.2 ?
C4 C3 H3 . . 120.2 ?
C12 C4 C3 . . 120.27(11) ?
C12 C4 C5 . . 119.22(11) ?
C3 C4 C5 . . 120.51(11) ?
C6 C5 C4 . . 121.16(11) ?
C6 C5 H5 . . 119.4 ?
C4 C5 H5 . . 119.4 ?
C5 C6 C7 . . 121.21(11) ?
C5 C6 H6 . . 119.4 ?
C7 C6 H6 . . 119.4 ?
C8 C7 C11 . . 118.08(12) ?
C8 C7 C6 . . 122.62(11) ?
C11 C7 C6 . . 119.29(11) ?
C9 C8 C7 . . 119.33(11) ?
C9 C8 H8 . . 120.3 ?
C7 C8 H8 . . 120.3 ?
C8 C9 C10 . . 118.31(11) ?
C8 C9 H9 . . 120.8 ?
C10 C9 H9 . . 120.8 ?
N1 C10 C9 . . 124.46(12) ?
N1 C10 H10 . . 117.8 ?
C9 C10 H10 . . 117.8 ?
N1 C11 C7 . . 122.32(11) ?
N1 C11 C12 . . 118.20(11) ?
C7 C11 C12 . . 119.47(11) ?
C4 C12 C13 . . 118.45(11) ?
C4 C12 C11 . . 119.63(11) ?
C13 C12 C11 . . 121.92(11) ?
C14 C13 C12 . . 120.88(11) ?
C14 C13 H13 . . 119.6 ?
C12 C13 H13 . . 119.6 ?
C13 C14 C2 . . 120.46(11) ?
C13 C14 H14 . . 119.8 ?
C2 C14 H14 . . 119.8 ?
C10 N1 C11 . . 117.49(11) ?
C2 O1 C1 . . 117.52(10) ?

loop_
_geom_bond_atom_site_label_1
_geom_bond_atom_site_label_2
_geom_bond_site_symmetry_2
_geom_bond_distance
_geom_bond_publ_flag
C1 O1 . 1.4273(15) ?
C1 H1A . 0.98 ?
C1 H1B . 0.98 ?
C1 H1C . 0.98 ?
C2 O1 . 1.3679(14) ?
C2 C3 . 1.3798(18) ?
C2 C14 . 1.4051(18) ?
C3 C4 . 1.4150(17) ?
C3 H3 . 0.95 ?
C4 C12 . 1.4071(17) ?
C4 C5 . 1.4393(17) ?
C5 C6 . 1.3531(18) ?
C5 H5 . 0.95 ?
C6 C7 . 1.4310(18) ?
C6 H6 . 0.95 ?
C7 C8 . 1.4049(18) ?
C7 C11 . 1.4147(18) ?
C8 C9 . 1.3747(18) ?
C8 H8 . 0.95 ?
C9 C10 . 1.3993(19) ?
C9 H9 . 0.95 ?
C10 N1 . 1.3254(16) ?
C10 H10 . 0.95 ?
C11 N1 . 1.3581(16) ?
C11 C12 . 1.4476(17) ?
C12 C13 . 1.4160(17) ?
C13 C14 . 1.3667(18) ?
C13 H13 . 0.95 ?
C14 H14 . 0.95 ?
